data_7128168
loop_
_publ_author_name
'Siddique, Rashid G.'
'Arachchige, Kasun S. A.'
'Al-Fayaad, Hydar A'
'Brock, Aidan J.'
'Micallef, Aaron S.'
'Luis, Ena T.'
'Thoburn, John D.'
'McMurtrie, John C.'
'Clegg, Jack K.'

_publ_section_title
;
 The kinetics and mechanism of interconversion within a system of
 [Fe<sub>2</sub>L<sub>3</sub>]<sup>4+</sup> helicates and
 [Fe<sub>4</sub>L<sub>6</sub>]<sup>8+</sup> cages.
;
_journal_issue 40
_journal_name_full 'Chemical communications (Cambridge, England)'
_journal_page_first 4918
_journal_page_last 4921
_journal_paper_doi 10.1039/d1cc01583d
_journal_volume 57
_journal_year 2021
_chemical_formula_moiety 'C28 H44 B2 O4 Si2'
_chemical_formula_sum 'C28 H44 B2 O4 Si2'
_chemical_formula_weight 522.43
_space_group_crystal_system monoclinic
_space_group_IT_number 14
_space_group_name_Hall '-P 2yn'
_space_group_name_H-M_alt 'P 1 21/n 1'
_atom_sites_solution_hydrogens mixed
_audit_creation_date 2020-07-09
_audit_creation_method
;
Olex2 1.3
(compiled 2020.06.28 svn.raecde09e for OlexSys, GUI svn.r6132)
;
_audit_update_record
;
2020-07-23 deposited with the CCDC.	2021-04-13 downloaded from the CCDC.
;
_cell_angle_alpha 90
_cell_angle_beta 110.38(3)
_cell_angle_gamma 90
_cell_formula_units_Z 2
_cell_length_a 10.673(2)
_cell_length_b 10.211(2)
_cell_length_c 15.278(3)
_cell_measurement_reflns_used 15114
_cell_measurement_temperature 100(2)
_cell_measurement_theta_max 25.220
_cell_measurement_theta_min 2.450
_cell_volume 1560.8(6)
_computing_cell_refinement 'XDS (Kabsch, 1993)'
_computing_data_collection 'AS QEGUI'
_computing_data_reduction 'XDS (Kabsch, 1993)'
_computing_molecular_graphics 'Olex2 1.3 (Dolomanov et al., 2009)'
_computing_publication_material 'Olex2 1.3 (Dolomanov et al., 2009)'
_computing_structure_refinement 'SHELXL 2018/3 (Sheldrick, 2015)'
_computing_structure_solution 'SHELXT 2014/5 (Sheldrick, 2014)'
_diffrn_ambient_temperature 100(2)
_diffrn_measured_fraction_theta_full 0.973
_diffrn_measured_fraction_theta_max 0.973
_diffrn_measurement_device_type 'Dectris Eiger 9M'
_diffrn_measurement_method 'Omega Scan'
_diffrn_radiation_monochromator 'Silicon Double Crystal'
_diffrn_radiation_source 'MX1 Beamline Australian Synchrotron'
_diffrn_radiation_type synchrotron
_diffrn_radiation_wavelength 0.7108
_diffrn_reflns_av_R_equivalents 0.1341
_diffrn_reflns_av_unetI/netI 0.0746
_diffrn_reflns_Laue_measured_fraction_full 0.973
_diffrn_reflns_Laue_measured_fraction_max 0.973
_diffrn_reflns_limit_h_max 12
_diffrn_reflns_limit_h_min -12
_diffrn_reflns_limit_k_max 12
_diffrn_reflns_limit_k_min -12
_diffrn_reflns_limit_l_max 18
_diffrn_reflns_limit_l_min -18
_diffrn_reflns_number 15114
_diffrn_reflns_point_group_measured_fraction_full 0.973
_diffrn_reflns_point_group_measured_fraction_max 0.973
_diffrn_reflns_theta_full 25.220
_diffrn_reflns_theta_max 25.220
_diffrn_reflns_theta_min 2.450
_diffrn_source Synchrotron
_diffrn_standards_number 0
_exptl_absorpt_coefficient_mu 0.143
_exptl_absorpt_correction_T_max 25.220
_exptl_absorpt_correction_T_min 2.450
_exptl_absorpt_correction_type multi-scan
_exptl_absorpt_process_details 'XDS (Kabsch, 1993)'
_exptl_crystal_colour colourless
_exptl_crystal_colour_primary colourless
_exptl_crystal_density_diffrn 1.112
_exptl_crystal_description plate
_exptl_crystal_F_000 564
_exptl_crystal_size_max 0.08
_exptl_crystal_size_mid 0.06
_exptl_crystal_size_min 0.03
_refine_diff_density_max 0.400
_refine_diff_density_min -0.561
_refine_diff_density_rms 0.092
_refine_ls_extinction_method none
_refine_ls_goodness_of_fit_ref 1.146
_refine_ls_hydrogen_treatment mixed
_refine_ls_matrix_type full
_refine_ls_number_parameters 174
_refine_ls_number_reflns 2749
_refine_ls_number_restraints 0
_refine_ls_restrained_S_all 1.146
_refine_ls_R_factor_all 0.0845
_refine_ls_R_factor_gt 0.0606
_refine_ls_shift/su_max 0.001
_refine_ls_shift/su_mean 0.000
_refine_ls_structure_factor_coef Fsqd
_refine_ls_weighting_details 'w=1/[\s^2^(Fo^2^)+(0.1154P)^2^+0.3070P] where P=(Fo^2^+2Fc^2^)/3'
_refine_ls_weighting_scheme calc
_refine_ls_wR_factor_gt 0.1652
_refine_ls_wR_factor_ref 0.1860
_reflns_Friedel_coverage 0.000
_reflns_number_gt 2504
_reflns_number_total 2749
_reflns_threshold_expression 'I > 2\s(I)'
_cod_data_source_file d1cc01583d2.cif
_cod_data_source_block boronicester
_cod_depositor_comments
;
The following automatic conversions were performed:

data item '_exptl_absorpt_correction_type' value 'Multi-Scan' was
changed to 'multi-scan' in accordance with the
/home/data/users/saulius/crontab/automatic-downloads/rss-feeds/RSC/lib/dictionaries/cif_core.dic
dictionary named 'cif_core.dic' version 2.4.2 last updated on
2011-04-26.

Automatic conversion script
Id: cif_fix_values 7556 2019-12-06 15:28:31Z antanas 

 Adding full bibliography for 7128164--7128169.cif.
;
_cod_original_cell_volume 1560.9(6)
_cod_database_code 7128168
_shelx_shelxl_version_number 2018/3
_shelx_space_group_comment
;
The symmetry employed for this shelxl refinement is uniquely defined
by the following loop, which should always be used as a source of
symmetry information in preference to the above space-group names.
They are only intended as comments.
;
_shelx_estimated_absorpt_t_max 0.996
_shelx_estimated_absorpt_t_min 0.989
_olex2_refinement_description
;
1. Fixed Uiso
 At 1.5 times of:
  All C(H,H,H) groups
2.a Idealised Me refined as rotating group:
 C13(H13A,H13B,H13C), C11(H11A,H11B,H11C), C12(H12A,H12B,H12C), C00E(H00A,H00B,
 H00C), C2(H2A,H2B,H2C), C3(H3A,H3B,H3C), C1(H1A,H1B,H1C)
;
_olex2_submission_special_instructions 'No special instructions were received'

loop_
_space_group_symop_operation_xyz
'x, y, z'
'-x+1/2, y+1/2, -z+1/2'
'-x, -y, -z'
'x-1/2, -y-1/2, z-1/2'

loop_
_atom_site_label
_atom_site_type_symbol
_atom_site_fract_x
_atom_site_fract_y
_atom_site_fract_z
_atom_site_U_iso_or_equiv
_atom_site_adp_type
_atom_site_occupancy
_atom_site_site_symmetry_order
_atom_site_calc_flag
_atom_site_refinement_flags_posn
_atom_site_refinement_flags_adp
_atom_site_refinement_flags_occupancy
_atom_site_disorder_assembly
_atom_site_disorder_group
Si1 Si 1.07237(4) 0.11153(5) 0.68666(3) 0.0279(3) Uani 1 1 d . . . . .
O2 O 0.37915(11) 0.35084(12) 0.42377(8) 0.0284(4) Uani 1 1 d . . . . .
O1 O 0.18292(11) 0.23626(12) 0.39020(8) 0.0278(4) Uani 1 1 d . . . . .
C6 C 0.63843(16) 0.02302(17) 0.53779(11) 0.0256(4) Uani 1 1 d . . . . .
C8 C 0.40894(17) 0.10626(16) 0.46151(11) 0.0259(4) Uani 1 1 d . . . . .
C5 C 0.77855(17) 0.05549(17) 0.57948(11) 0.0270(4) Uani 1 1 d . . . . .
C10 C 0.27377(16) 0.45082(18) 0.40364(11) 0.0273(4) Uani 1 1 d . . . . .
C7 C 0.54786(17) 0.12551(17) 0.49952(11) 0.0264(4) Uani 1 1 d . . . . .
C13 C 0.10786(18) 0.36152(19) 0.24765(12) 0.0324(4) Uani 1 1 d . . . . .
H13A H 0.185746 0.338736 0.233208 0.049 Uiso 1 1 calc R U . . .
H13B H 0.074739 0.444974 0.220445 0.049 Uiso 1 1 calc R U . . .
H13C H 0.040142 0.296104 0.222792 0.049 Uiso 1 1 calc R U . . .
C9 C 0.14446(17) 0.36908(17) 0.35372(12) 0.0277(4) Uani 1 1 d . . . . .
C4 C 0.89402(18) 0.08737(18) 0.61723(12) 0.0298(4) Uani 1 1 d . . . . .
C11 C 0.28038(18) 0.5070(2) 0.49810(12) 0.0339(5) Uani 1 1 d . . . . .
H11A H 0.260006 0.439323 0.534669 0.051 Uiso 1 1 calc R U . . .
H11B H 0.216665 0.576777 0.488300 0.051 Uiso 1 1 calc R U . . .
H11C H 0.368605 0.540110 0.530532 0.051 Uiso 1 1 calc R U . . .
C12 C 0.30381(18) 0.55803(18) 0.34417(13) 0.0329(4) Uani 1 1 d . . . . .
H12A H 0.386545 0.600157 0.379134 0.049 Uiso 1 1 calc R U . . .
H12B H 0.232930 0.621402 0.327374 0.049 Uiso 1 1 calc R U . . .
H12C H 0.310842 0.519982 0.288613 0.049 Uiso 1 1 calc R U . . .
C00E C 0.02176(17) 0.41015(19) 0.37726(13) 0.0316(4) Uani 1 1 d . . . . .
H00A H -0.053025 0.356223 0.343249 0.047 Uiso 1 1 calc R U . . .
H00B H 0.001080 0.500193 0.360257 0.047 Uiso 1 1 calc R U . . .
H00C H 0.040373 0.399775 0.443041 0.047 Uiso 1 1 calc R U . . .
C2 C 1.08258(18) 0.2260(2) 0.78414(12) 0.0352(5) Uani 1 1 d . . . . .
H2A H 1.049418 0.310500 0.759065 0.053 Uiso 1 1 calc R U . . .
H2B H 1.173928 0.233908 0.824846 0.053 Uiso 1 1 calc R U . . .
H2C H 1.029630 0.192564 0.818654 0.053 Uiso 1 1 calc R U . . .
C3 C 1.1598(2) 0.1785(2) 0.60988(13) 0.0431(5) Uani 1 1 d . . . . .
H3A H 1.146393 0.120760 0.557807 0.065 Uiso 1 1 calc R U . . .
H3B H 1.253697 0.185743 0.644772 0.065 Uiso 1 1 calc R U . . .
H3C H 1.124393 0.263409 0.587550 0.065 Uiso 1 1 calc R U . . .
B1 B 0.31989(18) 0.23147(19) 0.42350(13) 0.0261(4) Uani 1 1 d . . . . .
C1 C 1.13926(19) -0.0525(2) 0.73383(16) 0.0441(5) Uani 1 1 d . . . . .
H1A H 1.090646 -0.085561 0.771459 0.066 Uiso 1 1 calc R U . . .
H1B H 1.232154 -0.044737 0.771288 0.066 Uiso 1 1 calc R U . . .
H1C H 1.129439 -0.111644 0.683023 0.066 Uiso 1 1 calc R U . . .
H7 H 0.582(2) 0.211(2) 0.5013(13) 0.030(5) Uiso 1 1 d . . . . .

loop_
_atom_site_aniso_label
_atom_site_aniso_U_11
_atom_site_aniso_U_22
_atom_site_aniso_U_33
_atom_site_aniso_U_23
_atom_site_aniso_U_13
_atom_site_aniso_U_12
Si1 0.0227(4) 0.0336(4) 0.0299(4) 0.00043(18) 0.0123(3) -0.00196(17)
O2 0.0254(7) 0.0273(7) 0.0352(7) 0.0019(5) 0.0140(5) 0.0021(5)
O1 0.0254(7) 0.0280(7) 0.0321(6) 0.0033(5) 0.0127(5) 0.0016(5)
C6 0.0244(8) 0.0321(10) 0.0236(8) -0.0002(7) 0.0124(6) 0.0002(7)
C8 0.0257(9) 0.0322(9) 0.0237(8) -0.0005(6) 0.0133(7) 0.0007(7)
C5 0.0277(9) 0.0281(9) 0.0288(8) 0.0017(7) 0.0143(7) -0.0010(7)
C10 0.0259(9) 0.0290(10) 0.0303(9) 0.0016(7) 0.0140(7) 0.0036(7)
C7 0.0281(9) 0.0285(9) 0.0262(8) -0.0006(7) 0.0139(7) -0.0022(7)
C13 0.0352(10) 0.0321(10) 0.0301(9) 0.0004(7) 0.0116(8) 0.0028(8)
C9 0.0263(9) 0.0294(9) 0.0301(9) 0.0024(7) 0.0134(7) 0.0034(7)
C4 0.0281(9) 0.0319(9) 0.0322(9) 0.0013(7) 0.0141(7) -0.0008(8)
C11 0.0361(10) 0.0355(10) 0.0329(9) -0.0033(8) 0.0154(8) -0.0012(8)
C12 0.0343(9) 0.0309(10) 0.0378(9) 0.0031(7) 0.0179(8) -0.0008(7)
C00E 0.0264(9) 0.0339(10) 0.0380(10) 0.0021(8) 0.0157(7) 0.0032(8)
C2 0.0342(10) 0.0418(11) 0.0334(9) -0.0018(8) 0.0167(8) -0.0046(8)
C3 0.0367(10) 0.0635(14) 0.0348(9) -0.0074(9) 0.0197(8) -0.0150(10)
B1 0.0277(10) 0.0313(10) 0.0238(8) 0.0009(7) 0.0145(8) 0.0000(8)
C1 0.0306(10) 0.0405(12) 0.0559(12) 0.0007(9) 0.0082(9) 0.0024(8)

loop_
_atom_type_symbol
_atom_type_description
_atom_type_scat_dispersion_real
_atom_type_scat_dispersion_imag
_atom_type_scat_source
C C 0.0033 0.0016 'International Tables Vol C Tables 4.2.6.8 and 6.1.1.4'
H H 0.0000 0.0000 'International Tables Vol C Tables 4.2.6.8 and 6.1.1.4'
B B 0.0013 0.0007 'International Tables Vol C Tables 4.2.6.8 and 6.1.1.4'
O O 0.0106 0.0060 'International Tables Vol C Tables 4.2.6.8 and 6.1.1.4'
Si Si 0.0817 0.0704 'International Tables Vol C Tables 4.2.6.8 and 6.1.1.4'

loop_
_geom_angle_atom_site_label_1
_geom_angle_atom_site_label_2
_geom_angle_atom_site_label_3
_geom_angle
_geom_angle_site_symmetry_1
_geom_angle_site_symmetry_3
_geom_angle_publ_flag
C4 Si1 C2 107.73(8) . . ?
C4 Si1 C3 109.24(9) . . ?
C4 Si1 C1 106.36(9) . . ?
C3 Si1 C2 111.68(9) . . ?
C1 Si1 C2 110.25(10) . . ?
C1 Si1 C3 111.36(10) . . ?
B1 O2 C10 107.33(13) . . ?
B1 O1 C9 107.13(13) . . ?
C8 C6 C5 121.89(16) 3_656 . ?
C7 C6 C8 120.11(15) . 3_656 ?
C7 C6 C5 117.94(16) . . ?
C6 C8 B1 125.99(15) 3_656 . ?
C7 C8 C6 117.11(16) . 3_656 ?
C7 C8 B1 116.89(15) . . ?
C4 C5 C6 176.60(18) . . ?
O2 C10 C9 102.25(14) . . ?
O2 C10 C11 106.39(14) . . ?
O2 C10 C12 108.58(13) . . ?
C11 C10 C9 113.72(14) . . ?
C12 C10 C9 115.13(14) . . ?
C12 C10 C11 109.99(15) . . ?
C6 C7 H7 118.5(12) . . ?
C8 C7 C6 122.78(16) . . ?
C8 C7 H7 118.7(12) . . ?
H13A C13 H13B 109.5 . . ?
H13A C13 H13C 109.5 . . ?
H13B C13 H13C 109.5 . . ?
C9 C13 H13A 109.5 . . ?
C9 C13 H13B 109.5 . . ?
C9 C13 H13C 109.5 . . ?
O1 C9 C10 102.99(13) . . ?
O1 C9 C13 106.83(14) . . ?
O1 C9 C00E 108.20(13) . . ?
C13 C9 C10 113.54(14) . . ?
C13 C9 C00E 109.78(15) . . ?
C00E C9 C10 114.85(14) . . ?
C5 C4 Si1 170.53(16) . . ?
C10 C11 H11A 109.5 . . ?
C10 C11 H11B 109.5 . . ?
C10 C11 H11C 109.5 . . ?
H11A C11 H11B 109.5 . . ?
H11A C11 H11C 109.5 . . ?
H11B C11 H11C 109.5 . . ?
C10 C12 H12A 109.5 . . ?
C10 C12 H12B 109.5 . . ?
C10 C12 H12C 109.5 . . ?
H12A C12 H12B 109.5 . . ?
H12A C12 H12C 109.5 . . ?
H12B C12 H12C 109.5 . . ?
C9 C00E H00A 109.5 . . ?
C9 C00E H00B 109.5 . . ?
C9 C00E H00C 109.5 . . ?
H00A C00E H00B 109.5 . . ?
H00A C00E H00C 109.5 . . ?
H00B C00E H00C 109.5 . . ?
Si1 C2 H2A 109.5 . . ?
Si1 C2 H2B 109.5 . . ?
Si1 C2 H2C 109.5 . . ?
H2A C2 H2B 109.5 . . ?
H2A C2 H2C 109.5 . . ?
H2B C2 H2C 109.5 . . ?
Si1 C3 H3A 109.5 . . ?
Si1 C3 H3B 109.5 . . ?
Si1 C3 H3C 109.5 . . ?
H3A C3 H3B 109.5 . . ?
H3A C3 H3C 109.5 . . ?
H3B C3 H3C 109.5 . . ?
O2 B1 C8 120.03(15) . . ?
O1 B1 O2 113.59(15) . . ?
O1 B1 C8 126.37(16) . . ?
Si1 C1 H1A 109.5 . . ?
Si1 C1 H1B 109.5 . . ?
Si1 C1 H1C 109.5 . . ?
H1A C1 H1B 109.5 . . ?
H1A C1 H1C 109.5 . . ?
H1B C1 H1C 109.5 . . ?

loop_
_geom_bond_atom_site_label_1
_geom_bond_atom_site_label_2
_geom_bond_distance
_geom_bond_site_symmetry_2
_geom_bond_publ_flag
Si1 C4 1.8448(19) . ?
Si1 C2 1.8666(19) . ?
Si1 C3 1.8647(18) . ?
Si1 C1 1.864(2) . ?
O2 C10 1.470(2) . ?
O2 B1 1.373(2) . ?
O1 C9 1.469(2) . ?
O1 B1 1.371(2) . ?
C6 C8 1.415(2) 3_656 ?
C6 C5 1.445(2) . ?
C6 C7 1.406(3) . ?
C8 C7 1.405(2) . ?
C8 B1 1.578(3) . ?
C5 C4 1.209(3) . ?
C10 C9 1.565(3) . ?
C10 C11 1.532(2) . ?
C10 C12 1.526(2) . ?
C7 H7 0.94(2) . ?
C13 H13A 0.9600 . ?
C13 H13B 0.9600 . ?
C13 H13C 0.9600 . ?
C13 C9 1.531(2) . ?
C9 C00E 1.532(2) . ?
C11 H11A 0.9600 . ?
C11 H11B 0.9600 . ?
C11 H11C 0.9600 . ?
C12 H12A 0.9600 . ?
C12 H12B 0.9600 . ?
C12 H12C 0.9600 . ?
C00E H00A 0.9600 . ?
C00E H00B 0.9600 . ?
C00E H00C 0.9600 . ?
C2 H2A 0.9600 . ?
C2 H2B 0.9600 . ?
C2 H2C 0.9600 . ?
C3 H3A 0.9600 . ?
C3 H3B 0.9600 . ?
C3 H3C 0.9600 . ?
C1 H1A 0.9600 . ?
C1 H1B 0.9600 . ?
C1 H1C 0.9600 . ?

loop_
_geom_torsion_atom_site_label_1
_geom_torsion_atom_site_label_2
_geom_torsion_atom_site_label_3
_geom_torsion_atom_site_label_4
_geom_torsion
_geom_torsion_site_symmetry_1
_geom_torsion_site_symmetry_2
_geom_torsion_site_symmetry_3
_geom_torsion_site_symmetry_4
_geom_torsion_publ_flag
O2 C10 C9 O1 25.37(14) . . . . ?
O2 C10 C9 C13 -89.76(16) . . . . ?
O2 C10 C9 C00E 142.76(14) . . . . ?
C6 C8 C7 C6 -0.5(3) 3_656 . . . ?
C6 C8 B1 O2 -177.54(15) 3_656 . . . ?
C6 C8 B1 O1 4.0(3) 3_656 . . . ?
C8 C6 C7 C8 0.5(3) 3_656 . . . ?
C5 C6 C7 C8 -176.71(14) . . . . ?
C10 O2 B1 O1 10.33(18) . . . . ?
C10 O2 B1 C8 -168.33(13) . . . . ?
C7 C8 B1 O2 3.6(2) . . . . ?
C7 C8 B1 O1 -174.88(15) . . . . ?
C9 O1 B1 O2 7.27(18) . . . . ?
C9 O1 B1 C8 -174.17(15) . . . . ?
C11 C10 C9 O1 -88.89(16) . . . . ?
C11 C10 C9 C13 155.98(15) . . . . ?
C11 C10 C9 C00E 28.5(2) . . . . ?
C12 C10 C9 O1 142.89(14) . . . . ?
C12 C10 C9 C13 27.8(2) . . . . ?
C12 C10 C9 C00E -99.72(17) . . . . ?
B1 O2 C10 C9 -21.93(15) . . . . ?
B1 O2 C10 C11 97.61(15) . . . . ?
B1 O2 C10 C12 -144.04(15) . . . . ?
B1 O1 C9 C10 -20.32(15) . . . . ?
B1 O1 C9 C13 99.55(15) . . . . ?
B1 O1 C9 C00E -142.31(14) . . . . ?
B1 C8 C7 C6 178.49(14) . . . . ?
